data_4510261
loop_
_publ_author_name
'Yue, Cheng-Yang'
'Lei, Xiao-Wu'
'Liu, Rui-Qiu'
'Zhang, Hui-Ping'
'Zhai, Xiu-Rong'
'Li, Wen-Peng'
'Zhou, Meng'
'Zhao, Zhi-Fei'
'Ma, Yun-Xiang'
'Yang, Ya-Dong'

_publ_section_title
;
 Syntheses, Crystal Structures, and Photocatalytic Properties of a Series
 of Mercury Thioantimonates Directed by Transition Metal Complexes
;
_journal_issue 5
_journal_name_full 'Crystal Growth &amp; Design'
_journal_page_first 2411
_journal_paper_doi 10.1021/cg500153u
_journal_volume 14
_journal_year 2014
_chemical_formula_sum 'C9 H30 Hg N6 Ni S5 Sb2'
_chemical_formula_weight 885.49
_chemical_name_systematic
; 
 ? 
;
_space_group_IT_number 14
_symmetry_cell_setting monoclinic
_symmetry_space_group_name_Hall '-P 2ybc'
_symmetry_space_group_name_H-M 'P 1 21/c 1'
_atom_sites_solution_hydrogens geom
_atom_sites_solution_primary direct
_atom_sites_solution_secondary difmap
_audit_creation_method SHELXL-97
_cell_angle_alpha 90.00
_cell_angle_beta 118.878(4)
_cell_angle_gamma 90.00
_cell_formula_units_Z 4
_cell_length_a 11.4087(12)
_cell_length_b 13.2919(14)
_cell_length_c 18.9376(15)
_cell_measurement_temperature 296(2)
_cell_volume 2514.7(4)
_computing_cell_refinement 'APEX2 Software Suite (Bruker,2005)'
_computing_data_collection 'APEX2 Software Suite (Bruker,2005)'
_computing_data_reduction 'APEX2 Software Suite (Bruker,2005)'
_computing_structure_refinement 'SHELXL-97 (Sheldrick, 2008)'
_computing_structure_solution 'SHELXS-97 (Sheldrick, 2008)'
_diffrn_ambient_temperature 296(2)
_diffrn_measured_fraction_theta_full 0.986
_diffrn_measured_fraction_theta_max 0.986
_diffrn_measurement_device_type 'Bruker SMART CCD area detector'
_diffrn_measurement_method omega-scan
_diffrn_radiation_monochromator graphite
_diffrn_radiation_source 'fine-focus sealed tube'
_diffrn_radiation_type MoK\a
_diffrn_radiation_wavelength 0.71073
_diffrn_reflns_av_R_equivalents 0.0349
_diffrn_reflns_av_sigmaI/netI 0.0285
_diffrn_reflns_limit_h_max 14
_diffrn_reflns_limit_h_min -14
_diffrn_reflns_limit_k_max 17
_diffrn_reflns_limit_k_min -17
_diffrn_reflns_limit_l_max 24
_diffrn_reflns_limit_l_min -24
_diffrn_reflns_number 28824
_diffrn_reflns_theta_full 27.65
_diffrn_reflns_theta_max 27.65
_diffrn_reflns_theta_min 2.55
_exptl_absorpt_coefficient_mu 9.371
_exptl_absorpt_correction_T_max 0.6033
_exptl_absorpt_correction_T_min 0.5210
_exptl_absorpt_correction_type multi-scan
_exptl_crystal_colour yellow
_exptl_crystal_density_diffrn 2.339
_exptl_crystal_density_method 'not measured'
_exptl_crystal_description block
_exptl_crystal_F_000 1664
_exptl_crystal_size_max 0.08
_exptl_crystal_size_mid 0.07
_exptl_crystal_size_min 0.06
_refine_diff_density_max 1.811
_refine_diff_density_min -0.692
_refine_diff_density_rms 0.147
_refine_ls_extinction_method SHELXL
_refine_ls_goodness_of_fit_ref 1.026
_refine_ls_hydrogen_treatment constr
_refine_ls_matrix_type full
_refine_ls_number_parameters 212
_refine_ls_number_reflns 5778
_refine_ls_number_restraints 4
_refine_ls_restrained_S_all 1.026
_refine_ls_R_factor_all 0.0496
_refine_ls_R_factor_gt 0.0348
_refine_ls_shift/su_max 0.001
_refine_ls_shift/su_mean 0.000
_refine_ls_structure_factor_coef Fsqd
_refine_ls_weighting_details 'calc w=1/[\s^2^(Fo^2^)+(0.0499P)^2^+6.3396P] where P=(Fo^2^+2Fc^2^)/3'
_refine_ls_weighting_scheme calc
_refine_ls_wR_factor_gt 0.0903
_refine_ls_wR_factor_ref 0.0973
_reflns_number_gt 4620
_reflns_number_total 5778
_reflns_threshold_expression >2sigma(I)
_cod_data_source_file cg500153u_si_004.cif
_cod_data_source_block C9N6H30NiHgSb2S5
_cod_depositor_comments 'Adding full bibliography for 4510254--4510263.cif.'
_cod_original_sg_symbol_H-M P21/c
_cod_database_code 4510261

loop_
_symmetry_equiv_pos_as_xyz
'x, y, z'
'-x, y+1/2, -z+1/2'
'-x, -y, -z'
'x, -y-1/2, z-1/2'

loop_
_atom_site_label
_atom_site_type_symbol
_atom_site_fract_x
_atom_site_fract_y
_atom_site_fract_z
_atom_site_U_iso_or_equiv
_atom_site_adp_type
_atom_site_occupancy
_atom_site_symmetry_multiplicity
_atom_site_calc_flag
_atom_site_refinement_flags
Ni1 Ni 0.33614(10) -0.24572(7) -0.05602(6) 0.0509(2) Uani 1 1 d .
N1 N 0.1990(10) -0.2141(10) -0.1799(5) 0.133(5) Uani 1 1 d DU
H1A H 0.1286 -0.1786 -0.1843 0.160 Uiso 1 1 d R
H1B H 0.2403 -0.1776 -0.2015 0.160 Uiso 1 1 d R
N2 N 0.3063(9) -0.3952(6) -0.0984(6) 0.095(3) Uani 1 1 d .
H2A H 0.3825 -0.4197 -0.0948 0.114 Uiso 1 1 d R
H2B H 0.2838 -0.4339 -0.0678 0.114 Uiso 1 1 d R
N3 N 0.1942(8) -0.2582(6) -0.0147(6) 0.086(3) Uani 1 1 d .
H3A H 0.1144 -0.2774 -0.0554 0.104 Uiso 1 1 d R
H3B H 0.2212 -0.3047 0.0247 0.104 Uiso 1 1 d R
N4 N 0.4928(7) -0.2851(5) 0.0589(4) 0.0630(18) Uani 1 1 d .
H4A H 0.5018 -0.2372 0.0947 0.076 Uiso 1 1 d R
H4B H 0.4735 -0.3435 0.0750 0.076 Uiso 1 1 d R
N5 N 0.3298(8) -0.0917(5) -0.0257(4) 0.071(2) Uani 1 1 d .
H5A H 0.4029 -0.0769 0.0214 0.085 Uiso 1 1 d R
H5B H 0.3290 -0.0513 -0.0641 0.085 Uiso 1 1 d R
N6 N 0.4996(7) -0.2220(5) -0.0759(4) 0.0569(16) Uani 1 1 d .
H6A H 0.5026 -0.2712 -0.1077 0.068 Uiso 1 1 d R
H6B H 0.4903 -0.1628 -0.1012 0.068 Uiso 1 1 d R
C2 C 0.204(2) -0.4098(14) -0.1737(13) 0.196(10) Uani 1 1 d DU
H2C H 0.1279 -0.4384 -0.1707 0.235 Uiso 1 1 calc R
H2D H 0.2305 -0.4569 -0.2024 0.235 Uiso 1 1 calc R
C3 C 0.165(2) -0.3136(14) -0.2174(8) 0.198(11) Uani 1 1 d DU
H3C H 0.2401 -0.3143 -0.2285 0.238 Uiso 1 1 calc R
C4 C 0.7491(18) -0.2998(16) 0.1387(9) 0.202(11) Uani 1 1 d .
H4C H 0.8247 -0.3073 0.1299 0.302 Uiso 1 1 calc R
H4D H 0.7448 -0.3563 0.1690 0.302 Uiso 1 1 calc R
H4E H 0.7584 -0.2390 0.1683 0.302 Uiso 1 1 calc R
C5 C 0.6241(11) -0.2209(9) 0.0009(6) 0.090(3) Uani 1 1 d .
H5C H 0.6989 -0.2363 -0.0081 0.108 Uiso 1 1 calc R
H5D H 0.6383 -0.1545 0.0249 0.108 Uiso 1 1 calc R
C6 C 0.6168(10) -0.2948(10) 0.0550(6) 0.091(3) Uani 1 1 d .
H6C H 0.6107 -0.3601 0.0294 0.109 Uiso 1 1 calc R
C7 C 0.2121(14) -0.0720(10) -0.0192(9) 0.115(4) Uani 1 1 d .
H7A H 0.1369 -0.0603 -0.0724 0.138 Uiso 1 1 calc R
H7B H 0.2253 -0.0120 0.0129 0.138 Uiso 1 1 calc R
C8 C 0.1833(15) -0.1562(10) 0.0179(9) 0.113(4) Uani 1 1 d .
H8A H 0.2577 -0.1561 0.0733 0.136 Uiso 1 1 calc R
C9 C 0.0625(16) -0.1481(14) 0.0283(12) 0.166(7) Uani 1 1 d .
H9A H 0.0604 -0.0830 0.0496 0.249 Uiso 1 1 calc R
H9B H 0.0655 -0.1992 0.0650 0.249 Uiso 1 1 calc R
H9C H -0.0164 -0.1569 -0.0229 0.249 Uiso 1 1 calc R
Hg1 Hg 0.62575(3) -0.320460(19) -0.221966(16) 0.04709(10) Uani 1 1 d .
Sb1 Sb 0.85653(5) -0.50544(4) -0.09910(3) 0.04680(13) Uani 1 1 d .
Sb2 Sb 0.45025(4) -0.55265(3) -0.26243(2) 0.04113(12) Uani 1 1 d .
S1 S 1.1093(2) -0.52826(19) -0.03544(12) 0.0629(5) Uani 1 1 d .
S2 S 0.5618(3) -0.47979(14) -0.32969(11) 0.0627(6) Uani 1 1 d .
S3 S 0.8641(2) -0.33840(17) -0.14702(15) 0.0655(6) Uani 1 1 d .
S4 S 0.43222(17) -0.21370(12) -0.27762(10) 0.0407(3) Uani 1 1 d .
S5 S 0.56930(17) -0.47066(11) -0.13338(9) 0.0384(3) Uani 1 1 d .
C1 C 0.078(4) -0.339(2) -0.292(3) 0.39(2) Uiso 1 1 d .
H11A H 0.0415 -0.2801 -0.3236 0.581 Uiso 1 1 calc R
H11B H 0.0071 -0.3780 -0.2911 0.581 Uiso 1 1 calc R
H11C H 0.1221 -0.3793 -0.3140 0.581 Uiso 1 1 calc R

loop_
_atom_site_aniso_label
_atom_site_aniso_U_11
_atom_site_aniso_U_22
_atom_site_aniso_U_33
_atom_site_aniso_U_23
_atom_site_aniso_U_13
_atom_site_aniso_U_12
Ni1 0.0561(5) 0.0487(5) 0.0486(5) -0.0109(4) 0.0257(4) -0.0005(4)
N1 0.092(7) 0.209(12) 0.063(5) -0.028(7) 0.010(5) 0.059(8)
N2 0.094(6) 0.080(5) 0.153(9) -0.071(6) 0.094(7) -0.047(5)
N3 0.066(5) 0.090(6) 0.120(7) -0.047(5) 0.058(5) -0.018(4)
N4 0.087(5) 0.064(4) 0.055(4) 0.016(3) 0.048(4) 0.016(4)
N5 0.102(6) 0.048(4) 0.058(4) 0.007(3) 0.035(4) 0.018(4)
N6 0.086(5) 0.048(3) 0.050(3) 0.008(3) 0.043(4) -0.003(3)
C2 0.131(15) 0.205(18) 0.25(3) -0.145(16) 0.090(18) -0.033(15)
C3 0.206(19) 0.32(2) 0.058(7) -0.086(12) 0.054(10) -0.189(19)
C4 0.134(14) 0.35(3) 0.085(10) -0.050(14) 0.021(10) 0.042(17)
C5 0.086(7) 0.122(9) 0.070(6) -0.006(6) 0.043(6) -0.034(7)
C6 0.073(6) 0.134(10) 0.060(6) 0.026(6) 0.028(5) 0.018(6)
C7 0.128(11) 0.091(9) 0.145(12) -0.018(8) 0.081(10) 0.035(8)
C8 0.147(11) 0.093(8) 0.155(12) -0.003(8) 0.118(11) 0.042(8)
C9 0.139(13) 0.178(15) 0.22(2) -0.067(14) 0.122(15) 0.011(12)
Hg1 0.05557(18) 0.03909(15) 0.04855(16) 0.00736(11) 0.02668(13) 0.01008(12)
Sb1 0.0474(3) 0.0475(3) 0.0439(2) 0.00148(19) 0.0208(2) 0.0079(2)
Sb2 0.0436(2) 0.0355(2) 0.0368(2) -0.00209(17) 0.01350(19) 0.00202(18)
S1 0.0472(10) 0.0946(16) 0.0487(10) 0.0011(10) 0.0247(9) 0.0201(10)
S2 0.1180(18) 0.0382(9) 0.0444(10) -0.0037(7) 0.0491(12) -0.0087(10)
S3 0.0471(11) 0.0624(12) 0.0792(14) 0.0121(10) 0.0241(10) -0.0093(9)
S4 0.0505(9) 0.0309(7) 0.0404(8) 0.0018(6) 0.0217(7) 0.0019(7)
S5 0.0497(9) 0.0328(7) 0.0379(8) -0.0035(6) 0.0253(7) -0.0012(7)

loop_
_atom_type_symbol
_atom_type_description
_atom_type_scat_dispersion_real
_atom_type_scat_dispersion_imag
_atom_type_scat_source
C C 0.0033 0.0016 'International Tables Vol C Tables 4.2.6.8 and 6.1.1.4'
H H 0.0000 0.0000 'International Tables Vol C Tables 4.2.6.8 and 6.1.1.4'
Hg Hg -2.3894 9.2266 'International Tables Vol C Tables 4.2.6.8 and 6.1.1.4'
N N 0.0061 0.0033 'International Tables Vol C Tables 4.2.6.8 and 6.1.1.4'
Ni Ni 0.3393 1.1124 'International Tables Vol C Tables 4.2.6.8 and 6.1.1.4'
S S 0.1246 0.1234 'International Tables Vol C Tables 4.2.6.8 and 6.1.1.4'
Sb Sb -0.5866 1.5461 'International Tables Vol C Tables 4.2.6.8 and 6.1.1.4'

loop_
_geom_angle_atom_site_label_1
_geom_angle_atom_site_label_2
_geom_angle_atom_site_label_3
_geom_angle
_geom_angle_site_symmetry_1
_geom_angle_site_symmetry_3
N6 Ni1 N4 80.7(3) . .
N6 Ni1 N2 93.9(3) . .
N4 Ni1 N2 93.4(4) . .
N6 Ni1 N3 169.4(3) . .
N4 Ni1 N3 91.0(3) . .
N2 Ni1 N3 93.2(3) . .
N6 Ni1 N5 93.0(3) . .
N4 Ni1 N5 94.7(3) . .
N2 Ni1 N5 170.1(4) . .
N3 Ni1 N5 81.1(3) . .
N6 Ni1 N1 90.9(4) . .
N4 Ni1 N1 170.5(3) . .
N2 Ni1 N1 82.5(4) . .
N3 Ni1 N1 97.8(4) . .
N5 Ni1 N1 90.3(4) . .
C3 N1 Ni1 103.7(8) . .
C3 N1 H1A 114.3 . .
Ni1 N1 H1A 110.6 . .
C3 N1 H1B 110.1 . .
Ni1 N1 H1B 109.7 . .
H1A N1 H1B 108.4 . .
C2 N2 Ni1 115.8(10) . .
C2 N2 H2A 110.0 . .
Ni1 N2 H2A 109.8 . .
C2 N2 H2B 103.1 . .
Ni1 N2 H2B 109.7 . .
H2A N2 H2B 108.1 . .
C8 N3 Ni1 107.8(7) . .
C8 N3 H3A 110.8 . .
Ni1 N3 H3A 110.0 . .
C8 N3 H3B 109.9 . .
Ni1 N3 H3B 110.0 . .
H3A N3 H3B 108.3 . .
C6 N4 Ni1 109.2(5) . .
C6 N4 H4A 109.9 . .
Ni1 N4 H4A 109.5 . .
C6 N4 H4B 110.1 . .
Ni1 N4 H4B 109.9 . .
H4A N4 H4B 108.2 . .
C7 N5 Ni1 110.7(7) . .
C7 N5 H5A 109.6 . .
Ni1 N5 H5A 109.8 . .
C7 N5 H5B 108.5 . .
Ni1 N5 H5B 110.0 . .
H5A N5 H5B 108.2 . .
C5 N6 Ni1 110.1(5) . .
C5 N6 H6A 109.9 . .
Ni1 N6 H6A 109.6 . .
C5 N6 H6B 109.2 . .
Ni1 N6 H6B 109.9 . .
H6A N6 H6B 108.2 . .
N2 C2 C3 110.0(15) . .
N2 C2 H2C 109.7 . .
C3 C2 H2C 109.7 . .
N2 C2 H2D 109.7 . .
C3 C2 H2D 109.7 . .
H2C C2 H2D 108.2 . .
C1 C3 N1 130(2) . .
C1 C3 C2 104(2) . .
N1 C3 C2 125.2(12) . .
C1 C3 H3C 93.1 . .
N1 C3 H3C 93.1 . .
C2 C3 H3C 93.1 . .
C6 C4 H4C 109.5 . .
C6 C4 H4D 109.5 . .
H4C C4 H4D 109.5 . .
C6 C4 H4E 109.5 . .
H4C C4 H4E 109.5 . .
H4D C4 H4E 109.5 . .
C6 C5 N6 109.7(8) . .
C6 C5 H5C 109.7 . .
N6 C5 H5C 109.7 . .
C6 C5 H5D 109.7 . .
N6 C5 H5D 109.7 . .
H5C C5 H5D 108.2 . .
C5 C6 N4 111.4(9) . .
C5 C6 C4 112.7(12) . .
N4 C6 C4 115.8(10) . .
C5 C6 H6C 105.3 . .
N4 C6 H6C 105.3 . .
C4 C6 H6C 105.3 . .
N5 C7 C8 110.1(9) . .
N5 C7 H7A 109.6 . .
C8 C7 H7A 109.6 . .
N5 C7 H7B 109.6 . .
C8 C7 H7B 109.6 . .
H7A C7 H7B 108.1 . .
C7 C8 C9 116.9(12) . .
C7 C8 N3 114.4(9) . .
C9 C8 N3 112.4(12) . .
C7 C8 H8A 103.7 . .
C9 C8 H8A 103.7 . .
N3 C8 H8A 103.7 . .
C8 C9 H9A 109.5 . .
C8 C9 H9B 109.5 . .
H9A C9 H9B 109.5 . .
C8 C9 H9C 109.5 . .
H9A C9 H9C 109.5 . .
H9B C9 H9C 109.5 . .
S3 Hg1 S4 149.32(7) . .
S3 Hg1 S2 100.32(8) . .
S4 Hg1 S2 105.57(7) . .
S3 Hg1 S5 95.47(6) . .
S4 Hg1 S5 104.44(5) . .
S2 Hg1 S5 81.14(5) . .
S3 Sb1 S1 102.01(9) . 3_745
S3 Sb1 S1 92.83(8) . .
S1 Sb1 S1 87.35(6) 3_745 .
S2 Sb2 S5 99.93(6) . .
S2 Sb2 S4 99.57(7) . 2_644
S5 Sb2 S4 97.21(5) . 2_644
Sb1 S1 Sb1 92.65(6) 3_745 .
Sb2 S2 Hg1 86.35(6) . .
Hg1 S3 Sb1 94.45(7) . .
Hg1 S4 Sb2 97.54(6) . 2_654
Sb2 S5 Hg1 84.12(5) . .
C3 C1 H11A 109.5 . .
C3 C1 H11B 109.5 . .
H11A C1 H11B 109.5 . .
C3 C1 H11C 109.5 . .
H11A C1 H11C 109.5 . .
H11B C1 H11C 109.5 . .

loop_
_geom_bond_atom_site_label_1
_geom_bond_atom_site_label_2
_geom_bond_distance
_geom_bond_site_symmetry_2
Ni1 N6 2.097(7) .
Ni1 N4 2.109(7) .
Ni1 N2 2.109(7) .
Ni1 N3 2.119(7) .
Ni1 N5 2.138(7) .
Ni1 N1 2.141(9) .
N1 C3 1.463(15) .
N1 H1A 0.8998 .
N1 H1B 0.9003 .
N2 C2 1.35(2) .
N2 H2A 0.8998 .
N2 H2B 0.8998 .
N3 C8 1.519(13) .
N3 H3A 0.9000 .
N3 H3B 0.8999 .
N4 C6 1.457(12) .
N4 H4A 0.9003 .
N4 H4B 0.8996 .
N5 C7 1.430(14) .
N5 H5A 0.9000 .
N5 H5B 0.9003 .
N6 C5 1.462(12) .
N6 H6A 0.9003 .
N6 H6B 0.9002 .
C2 C3 1.470(16) .
C2 H2C 0.9700 .
C2 H2D 0.9700 .
C3 C1 1.31(4) .
C3 H3C 0.9800 .
C4 C6 1.576(18) .
C4 H4C 0.9600 .
C4 H4D 0.9600 .
C4 H4E 0.9600 .
C5 C6 1.451(14) .
C5 H5C 0.9700 .
C5 H5D 0.9700 .
C6 H6C 0.9800 .
C7 C8 1.441(17) .
C7 H7A 0.9700 .
C7 H7B 0.9700 .
C8 C9 1.488(17) .
C8 H8A 0.9800 .
C9 H9A 0.9600 .
C9 H9B 0.9600 .
C9 H9C 0.9600 .
Hg1 S3 2.396(2) .
Hg1 S4 2.3983(17) .
Hg1 S2 2.7823(18) .
Hg1 S5 2.8737(16) .
Sb1 S3 2.416(2) .
Sb1 S1 2.426(2) 3_745
Sb1 S1 2.550(2) .
Sb2 S2 2.397(2) .
Sb2 S5 2.4081(16) .
Sb2 S4 2.4441(17) 2_644
S1 Sb1 2.426(2) 3_745
S4 Sb2 2.4440(17) 2_654
C1 H11A 0.9600 .
C1 H11B 0.9600 .
C1 H11C 0.9600 .

loop_
_geom_hbond_atom_site_label_D
_geom_hbond_atom_site_label_H
_geom_hbond_atom_site_label_A
_geom_hbond_distance_DH
_geom_hbond_distance_HA
_geom_hbond_distance_DA
_geom_hbond_angle_DHA
_geom_hbond_site_symmetry_A
N2 H2A S5 0.90 2.65 3.516(8) 161.3 .
N2 H2B S1 0.90 2.66 3.491(8) 153.5 1_455
N3 H3A S3 0.90 2.65 3.533(8) 166.1 1_455
N4 H4A S4 0.90 2.96 3.483(6) 118.8 4_556
N4 H4B S5 0.90 2.84 3.741(7) 176.3 3_645
N5 H5A S2 0.90 2.62 3.492(8) 163.0 4_556
N5 H5B S2 0.90 2.99 3.810(8) 152.8 2_654
N6 H6A S5 0.90 2.86 3.684(7) 152.2 .
N6 H6A S4 0.90 3.01 3.515(6) 117.0 .
N6 H6B S2 0.90 2.69 3.584(6) 172.3 2_654

loop_
_geom_torsion_atom_site_label_1
_geom_torsion_atom_site_label_2
_geom_torsion_atom_site_label_3
_geom_torsion_atom_site_label_4
_geom_torsion
_geom_torsion_site_symmetry_1
_geom_torsion_site_symmetry_4
N6 Ni1 N1 C3 95.8(11) . .
N4 Ni1 N1 C3 67(3) . .
N2 Ni1 N1 C3 2.0(10) . .
N3 Ni1 N1 C3 -90.2(11) . .
N5 Ni1 N1 C3 -171.2(11) . .
N6 Ni1 N2 C2 -102.6(12) . .
N4 Ni1 N2 C2 176.5(12) . .
N3 Ni1 N2 C2 85.4(12) . .
N5 Ni1 N2 C2 31(2) . .
N1 Ni1 N2 C2 -12.1(12) . .
N6 Ni1 N3 C8 52(2) . .
N4 Ni1 N3 C8 89.5(8) . .
N2 Ni1 N3 C8 -177.0(8) . .
N5 Ni1 N3 C8 -5.1(8) . .
N1 Ni1 N3 C8 -94.1(9) . .
N6 Ni1 N4 C6 -11.9(7) . .
N2 Ni1 N4 C6 81.5(7) . .
N3 Ni1 N4 C6 174.7(7) . .
N5 Ni1 N4 C6 -104.2(7) . .
N1 Ni1 N4 C6 17(3) . .
N6 Ni1 N5 C7 170.9(8) . .
N4 Ni1 N5 C7 -108.2(8) . .
N2 Ni1 N5 C7 37(2) . .
N3 Ni1 N5 C7 -17.9(8) . .
N1 Ni1 N5 C7 79.9(8) . .
N4 Ni1 N6 C5 -13.7(7) . .
N2 Ni1 N6 C5 -106.5(7) . .
N3 Ni1 N6 C5 25(2) . .
N5 Ni1 N6 C5 80.6(7) . .
N1 Ni1 N6 C5 171.0(7) . .
Ni1 N2 C2 C3 18(2) . .
Ni1 N1 C3 C1 175(3) . .
Ni1 N1 C3 C2 8(2) . .
N2 C2 C3 C1 172(2) . .
N2 C2 C3 N1 -18(3) . .
Ni1 N6 C5 C6 37.3(11) . .
N6 C5 C6 N4 -49.3(13) . .
N6 C5 C6 C4 178.7(10) . .
Ni1 N4 C6 C5 36.3(11) . .
Ni1 N4 C6 C4 166.8(11) . .
Ni1 N5 C7 C8 38.3(13) . .
N5 C7 C8 C9 -179.4(13) . .
N5 C7 C8 N3 -45.1(17) . .
Ni1 N3 C8 C7 28.4(14) . .
Ni1 N3 C8 C9 164.8(12) . .
S3 Sb1 S1 Sb1 101.90(9) . 3_745
S1 Sb1 S1 Sb1 0.0 3_745 3_745
S5 Sb2 S2 Hg1 -24.11(7) . .
S4 Sb2 S2 Hg1 -123.24(6) 2_644 .
S3 Hg1 S2 Sb2 113.95(8) . .
S4 Hg1 S2 Sb2 -82.66(7) . .
S5 Hg1 S2 Sb2 19.96(6) . .
S4 Hg1 S3 Sb1 152.12(9) . .
S2 Hg1 S3 Sb1 -60.55(8) . .
S5 Hg1 S3 Sb1 21.41(8) . .
S1 Sb1 S3 Hg1 -98.76(8) 3_745 .
S1 Sb1 S3 Hg1 173.35(8) . .
S3 Hg1 S4 Sb2 2.89(16) . 2_654
S2 Hg1 S4 Sb2 -143.66(5) . 2_654
S5 Hg1 S4 Sb2 131.70(5) . 2_654
S2 Sb2 S5 Hg1 23.38(7) . .
S4 Sb2 S5 Hg1 124.46(5) 2_644 .
S3 Hg1 S5 Sb2 -119.56(7) . .
S4 Hg1 S5 Sb2 83.98(6) . .
S2 Hg1 S5 Sb2 -19.93(6) . .
